data_4514738
loop_
_publ_author_name
'Russell, John E. A.'
'Entz, Emily D.'
'Joyce, Ian M.'
'Neufeldt, Sharon R.'

_publ_section_title
;
 Nickel-Catalyzed Stille Cross Coupling of C-O Electrophiles.
;
_journal_issue 4
_journal_name_full 'ACS catalysis'
_journal_page_first 3304
_journal_page_last 3310
_journal_paper_doi 10.1021/acscatal.9b00744
_journal_volume 9
_journal_year 2019
_chemical_formula_moiety 'C27 H36 Cl F Ni P2'
_chemical_formula_sum 'C27 H36 Cl F Ni P2'
_chemical_formula_weight 535.66
_space_group_crystal_system monoclinic
_space_group_IT_number 14
_space_group_name_Hall '-P 2yn'
_space_group_name_H-M_alt 'P 1 21/n 1'
_symmetry_space_group_name_Hall '-P 2yn'
_symmetry_space_group_name_H-M 'P 1 21/n 1'
_atom_sites_solution_hydrogens geom
_atom_sites_solution_primary dual
_audit_creation_date 2019-02-12
_audit_creation_method
;
Olex2 1.2
(compiled 2018.05.29 svn.r3508 for OlexSys, GUI svn.r5506)
;
_cell_angle_alpha 90
_cell_angle_beta 99.776(3)
_cell_angle_gamma 90
_cell_formula_units_Z 4
_cell_length_a 11.8371(9)
_cell_length_b 14.1571(10)
_cell_length_c 16.2044(12)
_cell_measurement_reflns_used 9973
_cell_measurement_temperature 100
_cell_measurement_theta_max 30.438
_cell_measurement_theta_min 3.148
_cell_volume 2676.1(3)
_computing_cell_refinement 'SAINT V8.38A (BRUKER-AXS, 2016)'
_computing_data_collection 'APEX3 (Bruker-AXS, 2016)'
_computing_data_reduction 'SAINT V8.38A (BRUKER-AXS, 2016)'
_computing_molecular_graphics 'Olex2 (Dolomanov et al., 2009)'
_computing_publication_material 'Olex2 (Dolomanov et al., 2009)'
_computing_structure_refinement 'ShelXL (Sheldrick, 2015)'
_computing_structure_solution 'ShelXT (Sheldrick, 2015)'
_diffrn_ambient_temperature 100
_diffrn_detector 'Bruker Photon-100 area detector'
_diffrn_detector_area_resol_mean 10.5
_diffrn_detector_type 'CMOS area detector'
_diffrn_measured_fraction_theta_full 0.998
_diffrn_measured_fraction_theta_max 0.997
_diffrn_measurement_device 'Fixed Chi Three-Circle Diffractometer'
_diffrn_measurement_device_type 'Bruker D8 VENTURE Duo'
_diffrn_measurement_method '\w and \f scans'
_diffrn_radiation_monochromator 'TRIUMPH graphite'
_diffrn_radiation_probe x-ray
_diffrn_radiation_type MoK\a
_diffrn_radiation_wavelength 0.71073
_diffrn_reflns_av_R_equivalents 0.0440
_diffrn_reflns_av_unetI/netI 0.0284
_diffrn_reflns_Laue_measured_fraction_full 0.998
_diffrn_reflns_Laue_measured_fraction_max 0.997
_diffrn_reflns_limit_h_max 16
_diffrn_reflns_limit_h_min -16
_diffrn_reflns_limit_k_max 20
_diffrn_reflns_limit_k_min -20
_diffrn_reflns_limit_l_max 23
_diffrn_reflns_limit_l_min -23
_diffrn_reflns_number 72735
_diffrn_reflns_point_group_measured_fraction_full 0.998
_diffrn_reflns_point_group_measured_fraction_max 0.997
_diffrn_reflns_theta_full 25.242
_diffrn_reflns_theta_max 30.590
_diffrn_reflns_theta_min 2.929
_diffrn_source 'sealed tube'
_diffrn_source_type fine-focus
_diffrn_standards_number 0
_exptl_absorpt_coefficient_mu 0.964
_exptl_absorpt_correction_T_max 0.4935
_exptl_absorpt_correction_T_min 0.4387
_exptl_absorpt_correction_type multi-scan
_exptl_absorpt_process_details
'SADABS-2016/2 (Bruker,2016/2) was used for absorption correction. wR2(int) was 0.0542 before and 0.0466 after correction. The Ratio of minimum to maximum transmission is 0.8890. The \l/2 correction factor is Not present.'
_exptl_crystal_colour yellow
_exptl_crystal_density_diffrn 1.330
_exptl_crystal_description prism
_exptl_crystal_F_000 1128
_exptl_crystal_size_max 0.26
_exptl_crystal_size_mid 0.14
_exptl_crystal_size_min 0.08
_refine_diff_density_max 0.485
_refine_diff_density_min -0.297
_refine_diff_density_rms 0.070
_refine_ls_extinction_method none
_refine_ls_goodness_of_fit_ref 1.040
_refine_ls_hydrogen_treatment constr
_refine_ls_matrix_type full
_refine_ls_number_parameters 294
_refine_ls_number_reflns 8200
_refine_ls_number_restraints 0
_refine_ls_restrained_S_all 1.040
_refine_ls_R_factor_all 0.0460
_refine_ls_R_factor_gt 0.0304
_refine_ls_shift/su_max 0.001
_refine_ls_shift/su_mean 0.000
_refine_ls_structure_factor_coef Fsqd
_refine_ls_weighting_details 'w=1/[\s^2^(Fo^2^)+(0.0332P)^2^+1.0730P] where P=(Fo^2^+2Fc^2^)/3'
_refine_ls_weighting_scheme calc
_refine_ls_wR_factor_gt 0.0658
_refine_ls_wR_factor_ref 0.0708
_reflns_Friedel_coverage 0.000
_reflns_number_gt 6645
_reflns_number_total 8200
_reflns_threshold_expression 'I > 2\s(I)'
_cod_data_source_file cs9b00744_si_004.cif
_cod_data_source_block msu_sn11
_cod_depositor_comments
;
The following automatic conversions were performed:

'_diffrn_radiation_probe' value 'X-ray' changed to 'x-ray' according
to
/home/data/users/saulius/crontab/automatic-downloads/current/ACS/lib/dictionaries/cif_core.dic
dictionary named 'cif_core.dic' version 2.4.2 from 2011-04-26.

Automatic conversion script
Id: cif_fix_values 4973 2017-02-22 13:04:09Z antanas 
;
_cod_database_code 4514738
_shelx_shelxl_version_number 2014/7
_shelx_space_group_comment
;
The symmetry employed for this shelxl refinement is uniquely defined
by the following loop, which should always be used as a source of
symmetry information in preference to the above space-group names.
They are only intended as comments.
;
_shelx_estimated_absorpt_t_max 0.927
_shelx_estimated_absorpt_t_min 0.788
_olex2_refinement_description
;
1. Fixed Uiso
 At 1.2 times of:
  All C(H) groups, All C(H,H) groups
 At 1.5 times of:
  All C(H,H,H) groups
2.a Secondary CH2 refined with riding coordinates:
 C14(H14A,H14B), C16(H16A,H16B), C24(H24A,H24B), C26(H26A,H26B)
2.b Aromatic/amide H refined with riding coordinates:
 C3(H3), C5(H5), C6(H6), C9(H9), C10(H10), C11(H11), C12(H12), C13(H13),
 C19(H19), C20(H20), C21(H21), C22(H22), C23(H23)
2.c Idealised Me refined as rotating group:
 C7(H7A,H7B,H7C), C15(H15A,H15B,H15C), C17(H17A,H17B,H17C), C25(H25A,H25B,
 H25C), C27(H27A,H27B,H27C)
;
_olex2_submission_special_instructions 'No special instructions were received'

loop_
_space_group_symop_operation_xyz
'x, y, z'
'-x+1/2, y+1/2, -z+1/2'
'-x, -y, -z'
'x-1/2, -y-1/2, z-1/2'

loop_
_atom_site_label
_atom_site_type_symbol
_atom_site_fract_x
_atom_site_fract_y
_atom_site_fract_z
_atom_site_U_iso_or_equiv
_atom_site_adp_type
_atom_site_occupancy
_atom_site_site_symmetry_order
_atom_site_calc_flag
_atom_site_refinement_flags_posn
Ni1 Ni 0.26443(2) 0.24352(2) 0.40656(2) 0.01113(5) Uani 1 1 d .
Cl1 Cl 0.28127(3) 0.11335(2) 0.33236(2) 0.01625(7) Uani 1 1 d .
P1 P 0.12267(3) 0.18054(2) 0.45985(2) 0.01233(7) Uani 1 1 d .
P2 P 0.43570(3) 0.29473(2) 0.39504(2) 0.01216(7) Uani 1 1 d .
F1 F 0.16588(8) 0.59161(6) 0.59920(6) 0.0264(2) Uani 1 1 d .
C1 C 0.24239(11) 0.35627(9) 0.46596(8) 0.0127(2) Uani 1 1 d .
C2 C 0.16616(11) 0.42619(9) 0.42728(8) 0.0137(2) Uani 1 1 d .
C3 C 0.14207(11) 0.50559(10) 0.47262(9) 0.0162(3) Uani 1 1 d .
H3 H 0.0916 0.5532 0.4465 0.019 Uiso 1 1 calc R
C4 C 0.19221(12) 0.51418(10) 0.55552(9) 0.0167(3) Uani 1 1 d .
C5 C 0.26744(11) 0.44830(10) 0.59604(9) 0.0166(3) Uani 1 1 d .
H5 H 0.3010 0.4559 0.6532 0.020 Uiso 1 1 calc R
C6 C 0.29272(11) 0.36990(9) 0.55014(8) 0.0146(3) Uani 1 1 d .
H6 H 0.3456 0.3243 0.5767 0.018 Uiso 1 1 calc R
C7 C 0.10542(12) 0.41645(11) 0.33785(9) 0.0197(3) Uani 1 1 d .
H7A H 0.1327 0.4655 0.3034 0.030 Uiso 1 1 calc GR
H7B H 0.0226 0.4235 0.3358 0.030 Uiso 1 1 calc GR
H7C H 0.1215 0.3541 0.3164 0.030 Uiso 1 1 calc GR
C8 C 0.19776(11) 0.10699(9) 0.54411(8) 0.0139(2) Uani 1 1 d .
C9 C 0.23972(12) 0.01822(10) 0.52643(9) 0.0181(3) Uani 1 1 d .
H9 H 0.2232 -0.0061 0.4711 0.022 Uiso 1 1 calc R
C10 C 0.30520(13) -0.03449(11) 0.58904(10) 0.0225(3) Uani 1 1 d .
H10 H 0.3322 -0.0951 0.5765 0.027 Uiso 1 1 calc R
C11 C 0.33158(13) 0.00083(11) 0.66995(10) 0.0241(3) Uani 1 1 d .
H11 H 0.3768 -0.0354 0.7126 0.029 Uiso 1 1 calc R
C12 C 0.29183(13) 0.08899(12) 0.68828(9) 0.0243(3) Uani 1 1 d .
H12 H 0.3103 0.1136 0.7435 0.029 Uiso 1 1 calc R
C13 C 0.22470(13) 0.14169(11) 0.62577(9) 0.0200(3) Uani 1 1 d .
H13 H 0.1969 0.2019 0.6388 0.024 Uiso 1 1 calc R
C14 C 0.02475(12) 0.10034(10) 0.39401(9) 0.0188(3) Uani 1 1 d .
H14A H 0.0697 0.0507 0.3713 0.023 Uiso 1 1 calc R
H14B H -0.0258 0.0692 0.4286 0.023 Uiso 1 1 calc R
C15 C -0.04865(14) 0.15278(13) 0.32167(10) 0.0294(4) Uani 1 1 d .
H15A H 0.0011 0.1814 0.2860 0.044 Uiso 1 1 calc GR
H15B H -0.0928 0.2023 0.3440 0.044 Uiso 1 1 calc GR
H15C H -0.1013 0.1082 0.2885 0.044 Uiso 1 1 calc GR
C16 C 0.02695(12) 0.25490(10) 0.50968(9) 0.0173(3) Uani 1 1 d .
H16A H 0.0745 0.2937 0.5531 0.021 Uiso 1 1 calc R
H16B H -0.0134 0.2987 0.4669 0.021 Uiso 1 1 calc R
C17 C -0.06289(13) 0.20328(11) 0.55036(11) 0.0265(3) Uani 1 1 d .
H17A H -0.1179 0.1719 0.5070 0.040 Uiso 1 1 calc GR
H17B H -0.1033 0.2488 0.5804 0.040 Uiso 1 1 calc GR
H17C H -0.0250 0.1560 0.5898 0.040 Uiso 1 1 calc GR
C18 C 0.52732(11) 0.26618(10) 0.49407(8) 0.0149(3) Uani 1 1 d .
C19 C 0.51971(13) 0.17579(11) 0.52726(9) 0.0218(3) Uani 1 1 d .
H19 H 0.4683 0.1309 0.4978 0.026 Uiso 1 1 calc R
C20 C 0.58695(14) 0.15091(13) 0.60330(10) 0.0302(4) Uani 1 1 d .
H20 H 0.5823 0.0890 0.6251 0.036 Uiso 1 1 calc R
C21 C 0.66065(14) 0.21684(14) 0.64714(10) 0.0316(4) Uani 1 1 d .
H21 H 0.7061 0.2000 0.6991 0.038 Uiso 1 1 calc R
C22 C 0.66836(13) 0.30647(13) 0.61577(9) 0.0270(3) Uani 1 1 d .
H22 H 0.7184 0.3514 0.6464 0.032 Uiso 1 1 calc R
C23 C 0.60292(12) 0.33138(11) 0.53910(9) 0.0203(3) Uani 1 1 d .
H23 H 0.6096 0.3930 0.5172 0.024 Uiso 1 1 calc R
C24 C 0.50703(12) 0.23578(10) 0.31693(9) 0.0177(3) Uani 1 1 d .
H24A H 0.5071 0.1669 0.3273 0.021 Uiso 1 1 calc R
H24B H 0.4614 0.2471 0.2607 0.021 Uiso 1 1 calc R
C25 C 0.63013(13) 0.26750(11) 0.31624(10) 0.0238(3) Uani 1 1 d .
H25A H 0.6646 0.2271 0.2782 0.036 Uiso 1 1 calc GR
H25B H 0.6746 0.2625 0.3729 0.036 Uiso 1 1 calc GR
H25C H 0.6302 0.3332 0.2972 0.036 Uiso 1 1 calc GR
C26 C 0.46050(12) 0.41996(10) 0.37848(9) 0.0184(3) Uani 1 1 d .
H26A H 0.4267 0.4573 0.4198 0.022 Uiso 1 1 calc R
H26B H 0.5441 0.4321 0.3883 0.022 Uiso 1 1 calc R
C27 C 0.40913(15) 0.45298(12) 0.29043(11) 0.0308(4) Uani 1 1 d .
H27A H 0.3271 0.4380 0.2791 0.046 Uiso 1 1 calc GR
H27B H 0.4477 0.4208 0.2495 0.046 Uiso 1 1 calc GR
H27C H 0.4196 0.5214 0.2862 0.046 Uiso 1 1 calc GR

loop_
_atom_site_aniso_label
_atom_site_aniso_U_11
_atom_site_aniso_U_22
_atom_site_aniso_U_33
_atom_site_aniso_U_23
_atom_site_aniso_U_13
_atom_site_aniso_U_12
Ni1 0.01125(8) 0.01100(8) 0.01105(8) -0.00068(6) 0.00168(6) 0.00048(6)
Cl1 0.01787(15) 0.01478(15) 0.01668(15) -0.00535(12) 0.00458(12) -0.00214(11)
P1 0.01166(15) 0.01196(15) 0.01346(16) -0.00096(12) 0.00238(12) -0.00002(12)
P2 0.01227(15) 0.01148(15) 0.01268(15) 0.00177(12) 0.00204(12) 0.00097(12)
F1 0.0306(5) 0.0231(4) 0.0245(5) -0.0119(4) 0.0013(4) 0.0078(4)
C1 0.0117(5) 0.0125(6) 0.0145(6) -0.0005(5) 0.0038(5) -0.0006(5)
C2 0.0135(6) 0.0143(6) 0.0134(6) 0.0003(5) 0.0024(5) -0.0001(5)
C3 0.0150(6) 0.0150(6) 0.0182(7) 0.0000(5) 0.0021(5) 0.0026(5)
C4 0.0176(6) 0.0144(6) 0.0188(7) -0.0063(5) 0.0048(5) 0.0001(5)
C5 0.0155(6) 0.0203(7) 0.0138(6) -0.0031(5) 0.0013(5) -0.0028(5)
C6 0.0117(6) 0.0157(6) 0.0160(6) 0.0011(5) 0.0011(5) 0.0006(5)
C7 0.0217(7) 0.0221(7) 0.0145(6) -0.0010(5) 0.0005(5) 0.0057(5)
C8 0.0131(6) 0.0149(6) 0.0144(6) 0.0019(5) 0.0041(5) 0.0000(5)
C9 0.0215(7) 0.0159(6) 0.0172(6) -0.0006(5) 0.0044(5) 0.0007(5)
C10 0.0263(7) 0.0171(7) 0.0247(7) 0.0031(6) 0.0061(6) 0.0063(6)
C11 0.0245(7) 0.0275(8) 0.0203(7) 0.0079(6) 0.0038(6) 0.0076(6)
C12 0.0273(8) 0.0298(8) 0.0155(7) 0.0008(6) 0.0032(6) 0.0066(6)
C13 0.0235(7) 0.0203(7) 0.0166(7) -0.0015(6) 0.0042(5) 0.0056(6)
C14 0.0151(6) 0.0204(7) 0.0204(7) -0.0055(6) 0.0022(5) -0.0044(5)
C15 0.0216(7) 0.0362(9) 0.0268(8) -0.0060(7) -0.0063(6) 0.0001(7)
C16 0.0154(6) 0.0151(6) 0.0222(7) -0.0008(5) 0.0057(5) 0.0024(5)
C17 0.0225(7) 0.0239(8) 0.0371(9) -0.0024(7) 0.0164(7) -0.0006(6)
C18 0.0117(6) 0.0191(6) 0.0144(6) 0.0014(5) 0.0034(5) 0.0034(5)
C19 0.0193(7) 0.0240(7) 0.0217(7) 0.0068(6) 0.0026(5) 0.0007(6)
C20 0.0256(8) 0.0374(9) 0.0274(8) 0.0176(7) 0.0040(6) 0.0041(7)
C21 0.0200(7) 0.0574(12) 0.0169(7) 0.0119(7) 0.0015(6) 0.0045(7)
C22 0.0199(7) 0.0446(10) 0.0159(7) -0.0042(7) 0.0013(6) -0.0009(7)
C23 0.0179(7) 0.0245(7) 0.0185(7) -0.0020(6) 0.0034(5) 0.0006(5)
C24 0.0184(6) 0.0197(7) 0.0161(6) 0.0002(5) 0.0064(5) 0.0020(5)
C25 0.0217(7) 0.0252(8) 0.0276(8) 0.0029(6) 0.0127(6) 0.0002(6)
C26 0.0169(6) 0.0131(6) 0.0256(7) 0.0040(5) 0.0045(5) -0.0009(5)
C27 0.0298(8) 0.0240(8) 0.0364(9) 0.0159(7) -0.0003(7) 0.0008(6)

loop_
_atom_type_symbol
_atom_type_description
_atom_type_scat_dispersion_real
_atom_type_scat_dispersion_imag
_atom_type_scat_source
C C 0.0033 0.0016 'International Tables Vol C Tables 4.2.6.8 and 6.1.1.4'
H H 0.0000 0.0000 'International Tables Vol C Tables 4.2.6.8 and 6.1.1.4'
Cl Cl 0.1484 0.1585 'International Tables Vol C Tables 4.2.6.8 and 6.1.1.4'
F F 0.0171 0.0103 'International Tables Vol C Tables 4.2.6.8 and 6.1.1.4'
Ni Ni 0.3393 1.1124 'International Tables Vol C Tables 4.2.6.8 and 6.1.1.4'
P P 0.1023 0.0942 'International Tables Vol C Tables 4.2.6.8 and 6.1.1.4'

loop_
_geom_angle_atom_site_label_1
_geom_angle_atom_site_label_2
_geom_angle_atom_site_label_3
_geom_angle
P1 Ni1 Cl1 91.190(14)
P2 Ni1 Cl1 93.375(14)
P2 Ni1 P1 160.959(15)
C1 Ni1 Cl1 176.86(4)
C1 Ni1 P1 87.83(4)
C1 Ni1 P2 88.50(4)
C8 P1 Ni1 102.58(4)
C8 P1 C14 105.19(7)
C8 P1 C16 104.92(6)
C14 P1 Ni1 118.15(5)
C14 P1 C16 103.62(7)
C16 P1 Ni1 120.65(5)
C18 P2 Ni1 105.81(4)
C18 P2 C24 103.38(6)
C18 P2 C26 104.98(7)
C24 P2 Ni1 116.66(5)
C26 P2 Ni1 120.57(5)
C26 P2 C24 103.64(7)
C2 C1 Ni1 119.67(10)
C6 C1 Ni1 122.24(10)
C6 C1 C2 117.90(12)
C1 C2 C7 121.73(12)
C3 C2 C1 120.14(12)
C3 C2 C7 118.10(12)
C2 C3 H3 120.3
C4 C3 C2 119.36(12)
C4 C3 H3 120.3
F1 C4 C3 118.43(12)
F1 C4 C5 118.78(12)
C5 C4 C3 122.79(13)
C4 C5 H5 121.2
C4 C5 C6 117.65(12)
C6 C5 H5 121.2
C1 C6 H6 118.9
C5 C6 C1 122.14(12)
C5 C6 H6 118.9
C2 C7 H7A 109.5
C2 C7 H7B 109.5
C2 C7 H7C 109.5
H7A C7 H7B 109.5
H7A C7 H7C 109.5
H7B C7 H7C 109.5
C9 C8 P1 120.30(10)
C13 C8 P1 120.81(10)
C13 C8 C9 118.57(12)
C8 C9 H9 119.7
C10 C9 C8 120.52(13)
C10 C9 H9 119.7
C9 C10 H10 119.8
C9 C10 C11 120.37(14)
C11 C10 H10 119.8
C10 C11 H11 120.1
C12 C11 C10 119.83(14)
C12 C11 H11 120.1
C11 C12 H12 120.0
C11 C12 C13 119.97(14)
C13 C12 H12 120.0
C8 C13 H13 119.6
C12 C13 C8 120.72(13)
C12 C13 H13 119.6
P1 C14 H14A 109.3
P1 C14 H14B 109.3
H14A C14 H14B 108.0
C15 C14 P1 111.53(11)
C15 C14 H14A 109.3
C15 C14 H14B 109.3
C14 C15 H15A 109.5
C14 C15 H15B 109.5
C14 C15 H15C 109.5
H15A C15 H15B 109.5
H15A C15 H15C 109.5
H15B C15 H15C 109.5
P1 C16 H16A 108.2
P1 C16 H16B 108.2
H16A C16 H16B 107.4
C17 C16 P1 116.29(10)
C17 C16 H16A 108.2
C17 C16 H16B 108.2
C16 C17 H17A 109.5
C16 C17 H17B 109.5
C16 C17 H17C 109.5
H17A C17 H17B 109.5
H17A C17 H17C 109.5
H17B C17 H17C 109.5
C19 C18 P2 118.32(11)
C19 C18 C23 118.70(13)
C23 C18 P2 122.97(11)
C18 C19 H19 119.8
C20 C19 C18 120.48(15)
C20 C19 H19 119.8
C19 C20 H20 120.1
C21 C20 C19 119.84(16)
C21 C20 H20 120.1
C20 C21 H21 119.8
C22 C21 C20 120.43(14)
C22 C21 H21 119.8
C21 C22 H22 120.0
C21 C22 C23 120.08(15)
C23 C22 H22 120.0
C18 C23 H23 119.8
C22 C23 C18 120.45(15)
C22 C23 H23 119.8
P2 C24 H24A 108.5
P2 C24 H24B 108.5
H24A C24 H24B 107.5
C25 C24 P2 114.98(10)
C25 C24 H24A 108.5
C25 C24 H24B 108.5
C24 C25 H25A 109.5
C24 C25 H25B 109.5
C24 C25 H25C 109.5
H25A C25 H25B 109.5
H25A C25 H25C 109.5
H25B C25 H25C 109.5
P2 C26 H26A 109.0
P2 C26 H26B 109.0
H26A C26 H26B 107.8
C27 C26 P2 112.75(11)
C27 C26 H26A 109.0
C27 C26 H26B 109.0
C26 C27 H27A 109.5
C26 C27 H27B 109.5
C26 C27 H27C 109.5
H27A C27 H27B 109.5
H27A C27 H27C 109.5
H27B C27 H27C 109.5

loop_
_geom_bond_atom_site_label_1
_geom_bond_atom_site_label_2
_geom_bond_distance
Ni1 Cl1 2.2277(4)
Ni1 P1 2.2020(4)
Ni1 P2 2.1907(4)
Ni1 C1 1.9047(13)
P1 C8 1.8239(14)
P1 C14 1.8306(14)
P1 C16 1.8316(14)
P2 C18 1.8230(14)
P2 C24 1.8370(14)
P2 C26 1.8243(14)
F1 C4 1.3692(15)
C1 C2 1.4124(18)
C1 C6 1.4061(18)
C2 C3 1.3985(19)
C2 C7 1.5107(18)
C3 H3 0.9500
C3 C4 1.3787(19)
C4 C5 1.3768(19)
C5 H5 0.9500
C5 C6 1.3965(19)
C6 H6 0.9500
C7 H7A 0.9800
C7 H7B 0.9800
C7 H7C 0.9800
C8 C9 1.3988(19)
C8 C13 1.3966(19)
C9 H9 0.9500
C9 C10 1.386(2)
C10 H10 0.9500
C10 C11 1.388(2)
C11 H11 0.9500
C11 C12 1.384(2)
C12 H12 0.9500
C12 C13 1.393(2)
C13 H13 0.9500
C14 H14A 0.9900
C14 H14B 0.9900
C14 C15 1.528(2)
C15 H15A 0.9800
C15 H15B 0.9800
C15 H15C 0.9800
C16 H16A 0.9900
C16 H16B 0.9900
C16 C17 1.529(2)
C17 H17A 0.9800
C17 H17B 0.9800
C17 H17C 0.9800
C18 C19 1.397(2)
C18 C23 1.401(2)
C19 H19 0.9500
C19 C20 1.394(2)
C20 H20 0.9500
C20 C21 1.388(3)
C21 H21 0.9500
C21 C22 1.376(3)
C22 H22 0.9500
C22 C23 1.393(2)
C23 H23 0.9500
C24 H24A 0.9900
C24 H24B 0.9900
C24 C25 1.527(2)
C25 H25A 0.9800
C25 H25B 0.9800
C25 H25C 0.9800
C26 H26A 0.9900
C26 H26B 0.9900
C26 C27 1.526(2)
C27 H27A 0.9800
C27 H27B 0.9800
C27 H27C 0.9800
